data_7240904
loop_
_publ_author_name
'AL-Fayaad, Hydar'
'Arachchige, Kasun'
'Clegg, Jack Kay'

_publ_section_title
;
 A heterofunctional ligand approach for the preparation of high
 connectivity coordination polymers: combining a &#x201C;bridge&#x201D;
 and &#x201C;pillar&#x201D; in one ligand
;
_journal_name_full CrystEngComm
_journal_paper_doi 10.1039/D0CE01020K
_journal_year 2020
_chemical_absolute_configuration unk
_chemical_formula_moiety 'C22 H20 N2 O4'
_chemical_formula_sum 'C22 H20 N2 O4'
_chemical_formula_weight 376.40
_space_group_crystal_system orthorhombic
_space_group_IT_number 19
_space_group_name_Hall 'P 2ac 2ab'
_space_group_name_H-M_alt 'P 21 21 21'
_atom_sites_solution_hydrogens geom
_atom_sites_solution_primary dual
_audit_creation_date 2020-06-10
_audit_creation_method
;
Olex2 1.2
(compiled 2018.05.29 svn.r3508 for OlexSys, GUI svn.r5506)
;
_audit_update_record
;
2020-06-10 deposited with the CCDC.	2020-07-20 downloaded from the CCDC.
;
_cell_angle_alpha 90
_cell_angle_beta 90
_cell_angle_gamma 90
_cell_formula_units_Z 4
_cell_length_a 9.4240(19)
_cell_length_b 9.5020(19)
_cell_length_c 20.940(4)
_cell_measurement_reflns_used 31317
_cell_measurement_temperature 100(2)
_cell_measurement_theta_max 27.889
_cell_measurement_theta_min 2.354
_cell_volume 1875.1(6)
_computing_cell_refinement 'XDS (Kabsch, 1993)'
_computing_data_collection 'AS QEGUI'
_computing_data_reduction 'XDS (Kabsch, 1993)'
_computing_molecular_graphics 'Olex2 (Dolomanov et al., 2009)'
_computing_publication_material 'Olex2 (Dolomanov et al., 2009)'
_computing_structure_refinement 'ShelXL (Sheldrick, 2015)'
_computing_structure_solution 'ShelXT (Sheldrick, 2015)'
_diffrn_ambient_temperature 100(2)
_diffrn_measured_fraction_theta_full 0.989
_diffrn_measured_fraction_theta_max 0.988
_diffrn_measurement_device 'four-circle diffractometer'
_diffrn_measurement_device_type 'Dectris Eiger 9M'
_diffrn_measurement_method 'Omega Scan'
_diffrn_radiation_monochromator 'Silicon Double Crystal'
_diffrn_radiation_type Synchrotron
_diffrn_radiation_wavelength 0.7108
_diffrn_reflns_av_R_equivalents 0.0462
_diffrn_reflns_av_unetI/netI 0.0218
_diffrn_reflns_Laue_measured_fraction_full 0.989
_diffrn_reflns_Laue_measured_fraction_max 0.988
_diffrn_reflns_limit_h_max 12
_diffrn_reflns_limit_h_min -12
_diffrn_reflns_limit_k_max 12
_diffrn_reflns_limit_k_min -12
_diffrn_reflns_limit_l_max 27
_diffrn_reflns_limit_l_min -27
_diffrn_reflns_number 31317
_diffrn_reflns_point_group_measured_fraction_full 0.992
_diffrn_reflns_point_group_measured_fraction_max 0.990
_diffrn_reflns_theta_full 26.000
_diffrn_reflns_theta_max 27.889
_diffrn_reflns_theta_min 2.354
_diffrn_source Synchrotron
_diffrn_source_type 'Enhance Ultra (Cu) X-ray Source'
_exptl_absorpt_coefficient_mu 0.093
_exptl_absorpt_correction_T_max 27.889
_exptl_absorpt_correction_T_min 2.354
_exptl_absorpt_correction_type multi-scan
_exptl_absorpt_process_details 'XDS (Kabsch, 1993)'
_exptl_crystal_colour colourless
_exptl_crystal_colour_primary colourless
_exptl_crystal_density_diffrn 1.333
_exptl_crystal_description needle
_exptl_crystal_F_000 792
_exptl_crystal_size_max 0.04
_exptl_crystal_size_mid 0.03
_exptl_crystal_size_min 0.03
_exptl_transmission_factor_max 27.889
_exptl_transmission_factor_min 2.354
_refine_diff_density_max 0.355
_refine_diff_density_min -0.214
_refine_diff_density_rms 0.047
_refine_ls_abs_structure_details
;
 Flack x determined using 1830 quotients [(I+)-(I-)]/[(I+)+(I-)]
 (Parsons and Flack (2004), Acta Cryst. A60, s61).
;
_refine_ls_abs_structure_Flack 0.3(2)
_refine_ls_extinction_coef 0.156(11)
_refine_ls_extinction_expression Fc^*^=kFc[1+0.001xFc^2^\l^3^/sin(2\q)]^-1/4^
_refine_ls_extinction_method SHELXL
_refine_ls_goodness_of_fit_ref 1.117
_refine_ls_hydrogen_treatment constr
_refine_ls_matrix_type full
_refine_ls_number_parameters 256
_refine_ls_number_reflns 4443
_refine_ls_number_restraints 0
_refine_ls_restrained_S_all 1.117
_refine_ls_R_factor_all 0.0439
_refine_ls_R_factor_gt 0.0429
_refine_ls_shift/su_max 0.000
_refine_ls_shift/su_mean 0.000
_refine_ls_structure_factor_coef Fsqd
_refine_ls_weighting_details 'w=1/[\s^2^(Fo^2^)+(0.0493P)^2^+0.7238P] where P=(Fo^2^+2Fc^2^)/3'
_refine_ls_weighting_scheme calc
_refine_ls_wR_factor_gt 0.1121
_refine_ls_wR_factor_ref 0.1128
_reflns_Friedel_coverage 0.755
_reflns_Friedel_fraction_full 0.996
_reflns_Friedel_fraction_max 0.993
_reflns_number_gt 4321
_reflns_number_total 4443
_reflns_threshold_expression 'I > 2\s(I)'
_cod_data_source_file d0ce01020k1.cif
_cod_data_source_block Et2L
_cod_depositor_comments
;
The following automatic conversions were performed:

data item '_exptl_absorpt_correction_type' value 'Multi-Scan' was
changed to 'multi-scan' in accordance with the
/home/data/users/saulius/crontab/automatic-downloads/rss-feeds/RSC/lib/dictionaries/cif_core.dic
dictionary named 'cif_core.dic' version 2.4.2 last updated on
2011-04-26.

Automatic conversion script
Id: cif_fix_values 7556 2019-12-06 15:28:31Z antanas 
;
_cod_original_cell_volume 1875.1(7)
_cod_database_code 7240904
_shelxl_version_number 2013-4
_shelx_space_group_comment
;
The symmetry employed for this shelxl refinement is uniquely defined
by the following loop, which should always be used as a source of
symmetry information in preference to the above space-group names.
They are only intended as comments.
;
_shelx_estimated_absorpt_t_max 0.997
_shelx_estimated_absorpt_t_min 0.996
_olex2_refinement_description
;
1. Fixed Uiso
 At 1.2 times of:
  All C(H) groups, All C(H,H) groups
 At 1.5 times of:
  All C(H,H,H) groups
2.a Secondary CH2 refined with riding coordinates:
 C18(H18A,H18B), C21(H21A,H21B)
2.b Aromatic/amide H refined with riding coordinates:
 C8(H8), C16(H16), C2(H2), C11(H11), C4(H4), C13(H13), C1(H1), C15(H15),
 C14(H14), C5(H5)
2.c Idealised Me refined as rotating group:
 C22(H22A,H22B,H22C), C19(H19A,H19B,H19C)
;
_olex2_submission_special_instructions 'No special instructions were received'

loop_
_space_group_symop_operation_xyz
'x, y, z'
'-x+1/2, -y, z+1/2'
'-x, y+1/2, -z+1/2'
'x+1/2, -y+1/2, -z'

loop_
_atom_site_label
_atom_site_type_symbol
_atom_site_fract_x
_atom_site_fract_y
_atom_site_fract_z
_atom_site_U_iso_or_equiv
_atom_site_adp_type
_atom_site_occupancy
_atom_site_site_symmetry_order
_atom_site_calc_flag
_atom_site_refinement_flags_posn
_atom_site_refinement_flags_adp
_atom_site_refinement_flags_occupancy
_atom_site_disorder_assembly
_atom_site_disorder_group
O4 O 0.63106(18) 0.39733(19) 0.65378(7) 0.0287(4) Uani 1 1 d . . . . .
O2 O 0.40669(18) 0.61777(19) 0.34467(7) 0.0282(4) Uani 1 1 d . . . . .
O1 O 0.5880(2) 0.4694(2) 0.32550(8) 0.0385(5) Uani 1 1 d . . . . .
O3 O 0.4575(2) 0.5547(2) 0.67311(8) 0.0389(5) Uani 1 1 d . . . . .
N1 N 0.5192(2) 1.0627(2) 0.39194(9) 0.0296(4) Uani 1 1 d . . . . .
N2 N 0.5261(2) -0.0430(2) 0.60522(9) 0.0295(4) Uani 1 1 d . . . . .
C12 C 0.5301(2) 0.2306(2) 0.55380(10) 0.0226(4) Uani 1 1 d . . . . .
C8 C 0.5333(2) 0.3925(2) 0.46035(10) 0.0231(4) Uani 1 1 d . . . . .
H8 H 0.5425 0.3124 0.4335 0.028 Uiso 1 1 calc R . . . .
C7 C 0.5229(2) 0.5259(2) 0.43333(10) 0.0220(4) Uani 1 1 d . . . . .
C9 C 0.5303(2) 0.3751(2) 0.52663(10) 0.0227(4) Uani 1 1 d . . . . .
C3 C 0.5128(2) 0.7903(2) 0.44428(10) 0.0231(4) Uani 1 1 d . . . . .
C6 C 0.5120(2) 0.6459(2) 0.47179(10) 0.0218(4) Uani 1 1 d . . . . .
C20 C 0.5293(2) 0.4869(2) 0.63688(10) 0.0253(5) Uani 1 1 d . . . . .
C16 C 0.4175(3) 0.1837(3) 0.59160(10) 0.0260(5) Uani 1 1 d . . . . .
H16 H 0.3397 0.2441 0.6006 0.031 Uiso 1 1 calc R . . . .
C2 C 0.4040(2) 0.8857(2) 0.45605(11) 0.0256(5) Uani 1 1 d . . . . .
H2 H 0.3260 0.8602 0.4823 0.031 Uiso 1 1 calc R . . . .
C11 C 0.5091(2) 0.6288(2) 0.53806(10) 0.0234(4) Uani 1 1 d . . . . .
H11 H 0.5001 0.7090 0.5648 0.028 Uiso 1 1 calc R . . . .
C10 C 0.5194(2) 0.4957(2) 0.56522(10) 0.0231(4) Uani 1 1 d . . . . .
C4 C 0.6257(2) 0.8354(2) 0.40645(10) 0.0247(4) Uani 1 1 d . . . . .
H4 H 0.7030 0.7741 0.3977 0.030 Uiso 1 1 calc R . . . .
C17 C 0.5123(2) 0.5337(2) 0.36169(10) 0.0253(4) Uani 1 1 d . . . . .
C13 C 0.6396(2) 0.1353(2) 0.54156(11) 0.0253(4) Uani 1 1 d . . . . .
H13 H 0.7174 0.1614 0.5152 0.030 Uiso 1 1 calc R . . . .
C1 C 0.4111(3) 1.0185(3) 0.42897(11) 0.0285(5) Uani 1 1 d . . . . .
H1 H 0.3353 1.0820 0.4369 0.034 Uiso 1 1 calc R . . . .
C15 C 0.4206(3) 0.0483(3) 0.61573(10) 0.0288(5) Uani 1 1 d . . . . .
H15 H 0.3432 0.0184 0.6414 0.035 Uiso 1 1 calc R . . . .
C14 C 0.6330(3) 0.0026(3) 0.56832(11) 0.0275(5) Uani 1 1 d . . . . .
H14 H 0.7090 -0.0605 0.5601 0.033 Uiso 1 1 calc R . . . .
C5 C 0.6239(3) 0.9707(3) 0.38171(11) 0.0290(5) Uani 1 1 d . . . . .
H5 H 0.7016 0.9997 0.3560 0.035 Uiso 1 1 calc R . . . .
C18 C 0.3836(3) 0.6390(3) 0.27665(11) 0.0400(6) Uani 1 1 d . . . . .
H18A H 0.3682 0.5475 0.2551 0.048 Uiso 1 1 calc R . . . .
H18B H 0.4671 0.6852 0.2571 0.048 Uiso 1 1 calc R . . . .
C21 C 0.6517(3) 0.3675(3) 0.72152(11) 0.0356(6) Uani 1 1 d . . . . .
H21A H 0.5592 0.3545 0.7431 0.043 Uiso 1 1 calc R . . . .
H21B H 0.7031 0.4456 0.7425 0.043 Uiso 1 1 calc R . . . .
C22 C 0.7369(3) 0.2351(3) 0.72429(14) 0.0427(7) Uani 1 1 d . . . . .
H22A H 0.8269 0.2490 0.7017 0.064 Uiso 1 1 calc GR . . . .
H22B H 0.6837 0.1586 0.7040 0.064 Uiso 1 1 calc GR . . . .
H22C H 0.7559 0.2109 0.7690 0.064 Uiso 1 1 calc GR . . . .
C19 C 0.2570(4) 0.7290(4) 0.26979(16) 0.0549(9) Uani 1 1 d . . . . .
H19A H 0.2343 0.7401 0.2244 0.082 Uiso 1 1 calc GR . . . .
H19B H 0.2760 0.8215 0.2886 0.082 Uiso 1 1 calc GR . . . .
H19C H 0.1766 0.6851 0.2918 0.082 Uiso 1 1 calc GR . . . .

loop_
_atom_site_aniso_label
_atom_site_aniso_U_11
_atom_site_aniso_U_22
_atom_site_aniso_U_33
_atom_site_aniso_U_23
_atom_site_aniso_U_13
_atom_site_aniso_U_12
O4 0.0301(8) 0.0377(9) 0.0183(7) 0.0033(6) -0.0034(6) 0.0002(7)
O2 0.0270(8) 0.0377(9) 0.0198(7) 0.0023(6) -0.0041(6) 0.0018(7)
O1 0.0383(10) 0.0557(12) 0.0216(7) 0.0000(8) 0.0039(7) 0.0125(9)
O3 0.0390(10) 0.0550(12) 0.0226(8) -0.0045(8) 0.0047(7) 0.0091(9)
N1 0.0361(11) 0.0291(10) 0.0235(9) 0.0029(7) -0.0043(8) 0.0002(9)
N2 0.0351(10) 0.0287(10) 0.0248(9) 0.0026(8) -0.0045(8) -0.0013(9)
C12 0.0225(10) 0.0266(10) 0.0187(9) 0.0003(8) -0.0036(8) -0.0002(8)
C8 0.0219(10) 0.0267(10) 0.0208(9) -0.0002(8) -0.0009(8) 0.0001(8)
C7 0.0191(9) 0.0278(10) 0.0190(9) 0.0012(8) -0.0006(8) 0.0004(8)
C9 0.0185(9) 0.0266(10) 0.0230(10) 0.0032(8) -0.0011(8) -0.0003(8)
C3 0.0232(10) 0.0280(10) 0.0180(9) 0.0007(8) -0.0030(8) -0.0013(8)
C6 0.0163(9) 0.0268(10) 0.0223(10) 0.0015(8) -0.0012(7) 0.0002(8)
C20 0.0249(10) 0.0298(11) 0.0210(10) 0.0000(8) -0.0003(8) -0.0033(9)
C16 0.0250(10) 0.0310(11) 0.0221(10) 0.0006(8) -0.0002(9) -0.0008(9)
C2 0.0223(10) 0.0317(11) 0.0228(9) -0.0004(9) -0.0018(8) 0.0007(9)
C11 0.0189(10) 0.0291(10) 0.0222(10) -0.0015(8) -0.0003(8) -0.0009(8)
C10 0.0205(10) 0.0307(11) 0.0180(9) 0.0000(8) -0.0007(8) -0.0005(9)
C4 0.0235(10) 0.0277(11) 0.0228(10) 0.0000(8) 0.0010(8) 0.0017(9)
C17 0.0235(10) 0.0310(11) 0.0215(9) 0.0011(8) 0.0004(8) -0.0007(9)
C13 0.0218(10) 0.0310(11) 0.0231(10) 0.0005(9) -0.0017(8) 0.0000(9)
C1 0.0295(11) 0.0314(12) 0.0246(10) -0.0009(9) -0.0050(9) 0.0062(9)
C15 0.0319(12) 0.0336(12) 0.0210(10) 0.0012(9) -0.0007(9) -0.0037(10)
C14 0.0264(11) 0.0303(12) 0.0259(10) -0.0005(9) -0.0046(9) 0.0030(9)
C5 0.0316(12) 0.0328(12) 0.0224(10) 0.0005(9) 0.0014(9) -0.0043(10)
C18 0.0444(15) 0.0557(17) 0.0201(11) 0.0058(11) -0.0069(10) 0.0033(13)
C21 0.0380(13) 0.0504(16) 0.0185(10) 0.0071(10) -0.0041(9) -0.0065(12)
C22 0.0494(16) 0.0441(16) 0.0345(15) 0.0131(12) -0.0146(12) -0.0052(13)
C19 0.0477(16) 0.078(2) 0.0390(16) 0.0267(17) -0.0083(13) 0.0083(17)

loop_
_atom_type_symbol
_atom_type_description
_atom_type_scat_dispersion_real
_atom_type_scat_dispersion_imag
_atom_type_scat_source
C C 0.0033 0.0016 'International Tables Vol C Tables 4.2.6.8 and 6.1.1.4'
H H 0.0000 0.0000 'International Tables Vol C Tables 4.2.6.8 and 6.1.1.4'
N N 0.0061 0.0033 'International Tables Vol C Tables 4.2.6.8 and 6.1.1.4'
O O 0.0106 0.0060 'International Tables Vol C Tables 4.2.6.8 and 6.1.1.4'

loop_
_geom_angle_atom_site_label_1
_geom_angle_atom_site_label_2
_geom_angle_atom_site_label_3
_geom_angle
_geom_angle_site_symmetry_1
_geom_angle_site_symmetry_3
_geom_angle_publ_flag
C20 O4 C21 118.61(19) . . ?
C17 O2 C18 117.35(19) . . ?
C5 N1 C1 116.5(2) . . ?
C15 N2 C14 116.3(2) . . ?
C16 C12 C9 120.8(2) . . ?
C13 C12 C9 121.8(2) . . ?
C13 C12 C16 117.3(2) . . ?
C7 C8 H8 119.7 . . ?
C7 C8 C9 120.7(2) . . ?
C9 C8 H8 119.7 . . ?
C8 C7 C6 120.88(18) . . ?
C8 C7 C17 117.04(19) . . ?
C6 C7 C17 121.90(19) . . ?
C8 C9 C12 119.27(19) . . ?
C8 C9 C10 118.43(19) . . ?
C10 C9 C12 122.19(19) . . ?
C2 C3 C6 121.9(2) . . ?
C2 C3 C4 117.6(2) . . ?
C4 C3 C6 120.5(2) . . ?
C7 C6 C3 121.86(18) . . ?
C11 C6 C7 118.53(19) . . ?
C11 C6 C3 119.48(19) . . ?
O4 C20 C10 110.19(19) . . ?
O3 C20 O4 125.5(2) . . ?
O3 C20 C10 124.3(2) . . ?
C12 C16 H16 120.4 . . ?
C15 C16 C12 119.2(2) . . ?
C15 C16 H16 120.4 . . ?
C3 C2 H2 120.4 . . ?
C1 C2 C3 119.1(2) . . ?
C1 C2 H2 120.4 . . ?
C6 C11 H11 119.6 . . ?
C10 C11 C6 120.7(2) . . ?
C10 C11 H11 119.6 . . ?
C9 C10 C20 121.6(2) . . ?
C11 C10 C9 120.74(19) . . ?
C11 C10 C20 117.6(2) . . ?
C3 C4 H4 120.4 . . ?
C5 C4 C3 119.2(2) . . ?
C5 C4 H4 120.4 . . ?
O2 C17 C7 110.35(19) . . ?
O1 C17 O2 125.5(2) . . ?
O1 C17 C7 124.2(2) . . ?
C12 C13 H13 120.5 . . ?
C14 C13 C12 118.9(2) . . ?
C14 C13 H13 120.5 . . ?
N1 C1 C2 123.8(2) . . ?
N1 C1 H1 118.1 . . ?
C2 C1 H1 118.1 . . ?
N2 C15 C16 124.0(2) . . ?
N2 C15 H15 118.0 . . ?
C16 C15 H15 118.0 . . ?
N2 C14 C13 124.2(2) . . ?
N2 C14 H14 117.9 . . ?
C13 C14 H14 117.9 . . ?
N1 C5 C4 123.8(2) . . ?
N1 C5 H5 118.1 . . ?
C4 C5 H5 118.1 . . ?
O2 C18 H18A 110.3 . . ?
O2 C18 H18B 110.3 . . ?
O2 C18 C19 107.3(2) . . ?
H18A C18 H18B 108.5 . . ?
C19 C18 H18A 110.3 . . ?
C19 C18 H18B 110.3 . . ?
O4 C21 H21A 110.6 . . ?
O4 C21 H21B 110.6 . . ?
O4 C21 C22 105.8(2) . . ?
H21A C21 H21B 108.7 . . ?
C22 C21 H21A 110.6 . . ?
C22 C21 H21B 110.6 . . ?
C21 C22 H22A 109.5 . . ?
C21 C22 H22B 109.5 . . ?
C21 C22 H22C 109.5 . . ?
H22A C22 H22B 109.5 . . ?
H22A C22 H22C 109.5 . . ?
H22B C22 H22C 109.5 . . ?
C18 C19 H19A 109.5 . . ?
C18 C19 H19B 109.5 . . ?
C18 C19 H19C 109.5 . . ?
H19A C19 H19B 109.5 . . ?
H19A C19 H19C 109.5 . . ?
H19B C19 H19C 109.5 . . ?

loop_
_geom_bond_atom_site_label_1
_geom_bond_atom_site_label_2
_geom_bond_distance
_geom_bond_site_symmetry_2
_geom_bond_publ_flag
O4 C20 1.330(3) . ?
O4 C21 1.460(3) . ?
O2 C17 1.325(3) . ?
O2 C18 1.455(3) . ?
O1 C17 1.207(3) . ?
O3 C20 1.204(3) . ?
N1 C1 1.348(3) . ?
N1 C5 1.336(3) . ?
N2 C15 1.338(3) . ?
N2 C14 1.342(3) . ?
C12 C9 1.487(3) . ?
C12 C16 1.397(3) . ?
C12 C13 1.396(3) . ?
C8 H8 0.9500 . ?
C8 C7 1.391(3) . ?
C8 C9 1.398(3) . ?
C7 C6 1.400(3) . ?
C7 C17 1.505(3) . ?
C9 C10 1.406(3) . ?
C3 C6 1.488(3) . ?
C3 C2 1.391(3) . ?
C3 C4 1.394(3) . ?
C6 C11 1.397(3) . ?
C20 C10 1.506(3) . ?
C16 H16 0.9500 . ?
C16 C15 1.382(3) . ?
C2 H2 0.9500 . ?
C2 C1 1.384(3) . ?
C11 H11 0.9500 . ?
C11 C10 1.390(3) . ?
C4 H4 0.9500 . ?
C4 C5 1.387(3) . ?
C13 H13 0.9500 . ?
C13 C14 1.382(3) . ?
C1 H1 0.9500 . ?
C15 H15 0.9500 . ?
C14 H14 0.9500 . ?
C5 H5 0.9500 . ?
C18 H18A 0.9900 . ?
C18 H18B 0.9900 . ?
C18 C19 1.475(4) . ?
C21 H21A 0.9900 . ?
C21 H21B 0.9900 . ?
C21 C22 1.493(4) . ?
C22 H22A 0.9800 . ?
C22 H22B 0.9800 . ?
C22 H22C 0.9800 . ?
C19 H19A 0.9800 . ?
C19 H19B 0.9800 . ?
C19 H19C 0.9800 . ?

loop_
_geom_torsion_atom_site_label_1
_geom_torsion_atom_site_label_2
_geom_torsion_atom_site_label_3
_geom_torsion_atom_site_label_4
_geom_torsion
_geom_torsion_site_symmetry_1
_geom_torsion_site_symmetry_2
_geom_torsion_site_symmetry_3
_geom_torsion_site_symmetry_4
_geom_torsion_publ_flag
O4 C20 C10 C9 41.2(3) . . . . ?
O4 C20 C10 C11 -134.3(2) . . . . ?
O3 C20 C10 C9 -140.7(3) . . . . ?
O3 C20 C10 C11 43.7(3) . . . . ?
C12 C9 C10 C20 9.5(3) . . . . ?
C12 C9 C10 C11 -175.1(2) . . . . ?
C12 C16 C15 N2 0.0(3) . . . . ?
C12 C13 C14 N2 1.0(3) . . . . ?
C8 C7 C6 C3 174.8(2) . . . . ?
C8 C7 C6 C11 -1.1(3) . . . . ?
C8 C7 C17 O2 131.5(2) . . . . ?
C8 C7 C17 O1 -47.0(3) . . . . ?
C8 C9 C10 C20 -174.2(2) . . . . ?
C8 C9 C10 C11 1.2(3) . . . . ?
C7 C8 C9 C12 175.2(2) . . . . ?
C7 C8 C9 C10 -1.2(3) . . . . ?
C7 C6 C11 C10 1.1(3) . . . . ?
C9 C12 C16 C15 179.6(2) . . . . ?
C9 C12 C13 C14 180.0(2) . . . . ?
C9 C8 C7 C6 1.2(3) . . . . ?
C9 C8 C7 C17 -174.0(2) . . . . ?
C3 C6 C11 C10 -175.0(2) . . . . ?
C3 C2 C1 N1 -0.9(3) . . . . ?
C3 C4 C5 N1 0.1(3) . . . . ?
C6 C7 C17 O2 -43.7(3) . . . . ?
C6 C7 C17 O1 137.8(3) . . . . ?
C6 C3 C2 C1 -180.0(2) . . . . ?
C6 C3 C4 C5 -179.7(2) . . . . ?
C6 C11 C10 C9 -1.1(3) . . . . ?
C6 C11 C10 C20 174.4(2) . . . . ?
C20 O4 C21 C22 162.7(2) . . . . ?
C16 C12 C9 C8 -119.1(2) . . . . ?
C16 C12 C9 C10 57.1(3) . . . . ?
C16 C12 C13 C14 -1.5(3) . . . . ?
C2 C3 C6 C7 124.5(2) . . . . ?
C2 C3 C6 C11 -59.6(3) . . . . ?
C2 C3 C4 C5 -1.0(3) . . . . ?
C4 C3 C6 C7 -56.8(3) . . . . ?
C4 C3 C6 C11 119.1(2) . . . . ?
C4 C3 C2 C1 1.3(3) . . . . ?
C17 O2 C18 C19 176.9(2) . . . . ?
C17 C7 C6 C3 -10.1(3) . . . . ?
C17 C7 C6 C11 173.9(2) . . . . ?
C13 C12 C9 C8 59.3(3) . . . . ?
C13 C12 C9 C10 -124.5(2) . . . . ?
C13 C12 C16 C15 1.1(3) . . . . ?
C1 N1 C5 C4 0.4(3) . . . . ?
C15 N2 C14 C13 0.1(3) . . . . ?
C14 N2 C15 C16 -0.6(3) . . . . ?
C5 N1 C1 C2 0.0(3) . . . . ?
C18 O2 C17 O1 -2.6(4) . . . . ?
C18 O2 C17 C7 178.9(2) . . . . ?
C21 O4 C20 O3 5.7(4) . . . . ?
C21 O4 C20 C10 -176.3(2) . . . . ?
